data_7710331
loop_
_publ_author_name
'Magott, Micha\/l'
'Ceglarska, Magdalena'
'Rams, Micha\/l'
'Sieklucka, Barbara'
'Pinkowicz, Dawid'

_publ_section_title
;
 Magnetic interactions controlled by light in the family of Fe(II)-M(IV)
 (M = Mo, W, Nb) hybrid organic-inorganic frameworks
;
_journal_name_full 'Dalton Transactions'
_journal_paper_doi 10.1039/D2DT00777K
_journal_year 2022
_chemical_formula_sum 'C28 H36 Fe2 N12 O17 W'
_chemical_formula_weight 1108.24
_space_group_crystal_system monoclinic
_space_group_IT_number 15
_space_group_name_Hall '-C 2yc'
_space_group_name_H-M_alt 'C 1 2/c 1'
_atom_sites_solution_hydrogens mixed
_audit_creation_method SHELXL-2018/3
_audit_update_record
;
2022-04-13 deposited with the CCDC.	2022-05-19 downloaded from the CCDC.
;
_cell_angle_alpha 90
_cell_angle_beta 101.8440(10)
_cell_angle_gamma 90
_cell_formula_units_Z 4
_cell_length_a 12.9768(3)
_cell_length_b 20.3701(5)
_cell_length_c 15.7622(6)
_cell_measurement_reflns_used 13203
_cell_measurement_temperature 120(2)
_cell_measurement_theta_max 24.48
_cell_measurement_theta_min 3.21
_cell_volume 4077.9(2)
_computing_cell_refinement 'Bruker SAINT'
_computing_data_collection 'Bruker APEX2'
_computing_data_reduction 'Bruker SAINT'
_computing_molecular_graphics 'Bruker SHELXTL, Mercury'
_computing_publication_material 'Bruker SHELXTL, Mercury'
_computing_structure_refinement 'SHELXL-2018/3 (Sheldrick, 2018)'
_computing_structure_solution 'SHELXS-97 (Sheldrick 2008)'
_diffrn_ambient_temperature 120(2)
_diffrn_measured_fraction_theta_full 0.994
_diffrn_measured_fraction_theta_max 0.994
_diffrn_measurement_device_type 'Bruker APEX-II CCD'
_diffrn_measurement_method '\f and \w scans'
_diffrn_radiation_type MoK\a
_diffrn_radiation_wavelength 0.71073
_diffrn_reflns_av_R_equivalents 0.0358
_diffrn_reflns_av_unetI/netI 0.0239
_diffrn_reflns_Laue_measured_fraction_full 0.994
_diffrn_reflns_Laue_measured_fraction_max 0.994
_diffrn_reflns_limit_h_max 15
_diffrn_reflns_limit_h_min -15
_diffrn_reflns_limit_k_max 23
_diffrn_reflns_limit_k_min -23
_diffrn_reflns_limit_l_max 17
_diffrn_reflns_limit_l_min -18
_diffrn_reflns_number 20717
_diffrn_reflns_point_group_measured_fraction_full 0.994
_diffrn_reflns_point_group_measured_fraction_max 0.994
_diffrn_reflns_theta_full 24.486
_diffrn_reflns_theta_max 24.486
_diffrn_reflns_theta_min 3.313
_exptl_absorpt_coefficient_mu 3.601
_exptl_absorpt_correction_T_max 0.7456
_exptl_absorpt_correction_T_min 0.6497
_exptl_absorpt_correction_type multi-scan
_exptl_absorpt_process_details SADABS
_exptl_crystal_colour orange
_exptl_crystal_density_diffrn 1.805
_exptl_crystal_description needle
_exptl_crystal_F_000 2200
_exptl_crystal_preparation 'Magnetic properties'
_exptl_crystal_size_max 0.250
_exptl_crystal_size_mid 0.040
_exptl_crystal_size_min 0.040
_refine_diff_density_max 0.636
_refine_diff_density_min -1.003
_refine_diff_density_rms 0.098
_refine_ls_extinction_method none
_refine_ls_goodness_of_fit_ref 1.145
_refine_ls_hydrogen_treatment mixed
_refine_ls_matrix_type full
_refine_ls_number_parameters 315
_refine_ls_number_reflns 3363
_refine_ls_number_restraints 21
_refine_ls_restrained_S_all 1.151
_refine_ls_R_factor_all 0.0259
_refine_ls_R_factor_gt 0.0234
_refine_ls_shift/su_max 0.002
_refine_ls_shift/su_mean 0.000
_refine_ls_structure_factor_coef Fsqd
_refine_ls_weighting_details 'w=1/[\s^2^(Fo^2^)+21.0960P] where P=(Fo^2^+2Fc^2^)/3'
_refine_ls_weighting_scheme calc
_refine_ls_wR_factor_gt 0.0441
_refine_ls_wR_factor_ref 0.0448
_reflns_Friedel_coverage 0.000
_reflns_number_gt 3191
_reflns_number_total 3363
_reflns_threshold_expression 'I > 2\s(I)'
_cod_data_source_file d2dt00777k2.cif
_cod_data_source_block Fe2W
_cod_original_sg_symbol_H-M 'C 2/c'
_cod_database_code 7710331
_shelx_shelxl_version_number 2018/3
_shelx_space_group_comment
;
The symmetry employed for this shelxl refinement is uniquely defined
by the following loop, which should always be used as a source of
symmetry information in preference to the above space-group names.
They are only intended as comments.
;
_shelx_estimated_absorpt_t_min 0.466
_shelx_estimated_absorpt_t_max 0.869

loop_
_space_group_symop_operation_xyz
'x, y, z'
'-x, y, -z+1/2'
'x+1/2, y+1/2, z'
'-x+1/2, y+1/2, -z+1/2'
'-x, -y, -z'
'x, -y, z-1/2'
'-x+1/2, -y+1/2, -z'
'x+1/2, -y+1/2, z-1/2'

loop_
_atom_site_label
_atom_site_type_symbol
_atom_site_fract_x
_atom_site_fract_y
_atom_site_fract_z
_atom_site_U_iso_or_equiv
_atom_site_adp_type
_atom_site_occupancy
_atom_site_site_symmetry_order
_atom_site_calc_flag
_atom_site_refinement_flags_posn
_atom_site_refinement_flags_adp
_atom_site_refinement_flags_occupancy
_atom_site_disorder_assembly
_atom_site_disorder_group
W1 W 0.500000 0.44174(2) 0.250000 0.00670(6) Uani 1 2 d S T P . .
Fe02 Fe 0.58198(4) 0.65831(2) 0.45283(3) 0.00980(11) Uani 1 1 d . . . . .
O1 O 0.42349(18) 0.68502(11) 0.41474(15) 0.0168(5) Uani 1 1 d . . . . .
O3 O 0.62633(19) 0.75142(11) 0.51932(16) 0.0150(5) Uani 1 1 d D . . . .
H3A H 0.615(3) 0.7590(17) 0.5741(14) 0.018 Uiso 1 1 d D U . . .
H3B H 0.665(2) 0.7865(13) 0.507(2) 0.018 Uiso 1 1 d D U . . .
O2 O 0.24478(18) 1.13610(10) 0.50046(15) 0.0143(5) Uani 1 1 d . . . . .
O4 O 0.6181(2) 0.70400(12) 0.34186(16) 0.0206(6) Uani 1 1 d D . . . .
H4A H 0.642(3) 0.6767(14) 0.304(2) 0.025 Uiso 1 1 d D U . . .
H4B H 0.651(3) 0.7438(11) 0.340(2) 0.025 Uiso 1 1 d D U . . .
N2 N 0.4549(2) 0.38043(13) 0.43247(18) 0.0143(6) Uani 1 1 d . . . . .
N1 N 0.5505(2) 0.56981(13) 0.38155(17) 0.0130(6) Uani 1 1 d . . . . .
O7 O 0.2858(2) 0.63842(12) 0.27343(17) 0.0260(6) Uani 1 1 d D . . . .
H7A H 0.333(3) 0.6508(17) 0.3236(18) 0.031 Uiso 1 1 d D U . . .
H7B H 0.283(3) 0.5936(9) 0.271(2) 0.031 Uiso 1 1 d D U . . .
O6 O 0.6054(2) 0.79267(15) 0.68163(19) 0.0359(7) Uani 1 1 d D . . . .
H6A H 0.592(3) 0.7566(15) 0.713(2) 0.043 Uiso 1 1 d D U . . .
H6B H 0.668(2) 0.8118(19) 0.712(3) 0.043 Uiso 1 1 d D U . . .
C1 C 0.5341(3) 0.52389(16) 0.3383(2) 0.0109(7) Uani 1 1 d . . . . .
O5 O 0.6975(2) 0.82602(12) 0.32564(17) 0.0222(6) Uani 1 1 d D . . . .
H5A H 0.732(3) 0.8386(18) 0.3806(14) 0.027 Uiso 1 1 d D U . . .
H5B H 0.746(2) 0.8278(19) 0.290(2) 0.027 Uiso 1 1 d D U . . .
C2 C 0.4740(2) 0.40365(15) 0.3707(2) 0.0101(7) Uani 1 1 d . . . . .
N5 N 0.4053(2) 0.74848(13) 0.42945(18) 0.0136(6) Uani 1 1 d . . . . .
C3 C 0.3947(3) 0.36028(16) 0.2102(2) 0.0127(7) Uani 1 1 d . . . . .
C4 C 0.3441(3) 0.47607(15) 0.2561(2) 0.0121(7) Uani 1 1 d . . . . .
N4 N 0.2628(2) 0.49539(14) 0.26293(19) 0.0194(7) Uani 1 1 d . . . . .
N3 N 0.3419(2) 0.31487(14) 0.1919(2) 0.0206(7) Uani 1 1 d . . . . .
N6 N 0.2757(2) 1.07372(13) 0.49075(18) 0.0135(6) Uani 1 1 d . . . . .
C12 C 0.2291(3) 1.02440(16) 0.5258(2) 0.0175(8) Uani 1 1 d . . . . .
H12 H 0.176000 1.033775 0.557545 0.021 Uiso 1 1 calc R U . . .
C13 C 0.3512(2) 1.06238(17) 0.4458(2) 0.0146(7) Uani 1 1 d . . . . .
H13 H 0.382994 1.098017 0.421952 0.017 Uiso 1 1 calc R U . . .
C11 C 0.2584(3) 0.96094(16) 0.5158(2) 0.0184(8) Uani 1 1 d . . . . .
H11 H 0.225142 0.926236 0.540246 0.022 Uiso 1 1 calc R U . . .
C5 C 0.3783(3) 0.76549(17) 0.5044(2) 0.0155(8) Uani 1 1 d . . . . .
H5 H 0.373145 0.732991 0.546566 0.019 Uiso 1 1 calc R U . . .
C6 C 0.3582(3) 0.83000(17) 0.5196(2) 0.0166(8) Uani 1 1 d . . . . .
H6 H 0.339001 0.842205 0.572416 0.020 Uiso 1 1 calc R U . . .
C9 C 0.4169(3) 0.79340(17) 0.3698(2) 0.0173(8) Uani 1 1 d . . . . .
H9 H 0.438433 0.780138 0.318282 0.021 Uiso 1 1 calc R U . . .
C10 C 0.3364(3) 0.94684(16) 0.4700(2) 0.0137(7) Uani 1 1 d . . . . .
C7 C 0.3657(3) 0.87791(16) 0.4578(2) 0.0135(7) Uani 1 1 d . . . . .
C14 C 0.3825(3) 0.99902(16) 0.4344(2) 0.0144(7) Uani 1 1 d . . . . .
H14 H 0.435581 0.990850 0.402281 0.017 Uiso 1 1 calc R U . . .
C8 C 0.3977(3) 0.85809(17) 0.3830(2) 0.0168(8) Uani 1 1 d . . . . .
H8 H 0.406400 0.889753 0.340759 0.020 Uiso 1 1 calc R U . . .
O8A O 0.0636(6) 0.4941(4) 0.3152(5) 0.057(2) Uani 0.5 1 d . . P A 1
O8B O 0.0779(5) 0.4442(4) 0.3153(4) 0.0458(16) Uani 0.5 1 d . . P B 2
O9 O 0.4720(12) 0.9056(7) 0.6986(9) 0.179(6) Uani 0.5 1 d . U P C -1

loop_
_atom_site_aniso_label
_atom_site_aniso_U_11
_atom_site_aniso_U_22
_atom_site_aniso_U_33
_atom_site_aniso_U_23
_atom_site_aniso_U_13
_atom_site_aniso_U_12
W1 0.01039(10) 0.00520(9) 0.00510(10) 0.000 0.00294(7) 0.000
Fe02 0.0148(3) 0.0066(2) 0.0081(2) 0.00020(18) 0.00273(19) 0.00029(18)
O1 0.0209(13) 0.0080(12) 0.0199(14) -0.0023(10) 0.0006(11) 0.0037(10)
O3 0.0232(14) 0.0085(12) 0.0144(13) -0.0012(10) 0.0066(11) -0.0039(10)
O2 0.0165(13) 0.0073(11) 0.0195(14) -0.0027(10) 0.0043(10) 0.0026(9)
O4 0.0365(16) 0.0126(13) 0.0148(14) 0.0009(10) 0.0099(12) -0.0054(11)
N2 0.0182(16) 0.0121(15) 0.0122(16) -0.0006(12) 0.0022(13) 0.0022(12)
N1 0.0193(15) 0.0120(16) 0.0092(15) 0.0002(12) 0.0061(12) -0.0005(11)
O7 0.0383(17) 0.0146(13) 0.0218(15) -0.0011(11) -0.0012(12) 0.0011(12)
O6 0.0451(19) 0.0352(18) 0.0299(18) 0.0028(14) 0.0137(14) -0.0005(14)
C1 0.0141(18) 0.0107(18) 0.0088(17) 0.0027(14) 0.0050(14) 0.0014(13)
O5 0.0306(16) 0.0214(14) 0.0150(14) -0.0011(11) 0.0055(12) -0.0075(11)
C2 0.0127(17) 0.0075(16) 0.0099(18) -0.0009(14) 0.0022(14) 0.0024(13)
N5 0.0112(15) 0.0121(15) 0.0159(16) 0.0001(12) -0.0012(12) 0.0020(11)
C3 0.0173(18) 0.0121(18) 0.0102(18) -0.0005(14) 0.0066(14) 0.0025(14)
C4 0.0142(19) 0.0108(17) 0.0110(18) 0.0024(13) 0.0015(14) -0.0022(14)
N4 0.0188(18) 0.0206(16) 0.0189(17) 0.0035(13) 0.0043(13) 0.0017(13)
N3 0.0248(18) 0.0174(17) 0.0205(17) -0.0013(13) 0.0066(14) -0.0063(14)
N6 0.0147(15) 0.0111(15) 0.0128(15) -0.0029(11) -0.0015(12) 0.0034(11)
C12 0.023(2) 0.0137(18) 0.017(2) 0.0022(15) 0.0085(16) 0.0037(14)
C13 0.0133(17) 0.0152(17) 0.0151(18) 0.0003(15) 0.0028(14) -0.0007(14)
C11 0.026(2) 0.0123(18) 0.0180(19) 0.0061(14) 0.0081(16) 0.0036(14)
C5 0.0158(18) 0.0170(18) 0.0133(19) 0.0010(15) 0.0021(15) 0.0021(14)
C6 0.0176(19) 0.0169(18) 0.0158(19) -0.0009(15) 0.0044(15) 0.0050(14)
C9 0.0211(19) 0.0179(19) 0.0131(19) 0.0003(15) 0.0040(15) 0.0056(15)
C10 0.0168(17) 0.0138(17) 0.0087(17) -0.0016(14) -0.0020(13) 0.0018(14)
C7 0.0119(18) 0.0151(18) 0.0121(18) 0.0014(14) -0.0011(14) 0.0031(13)
C14 0.0112(17) 0.0169(18) 0.0146(19) -0.0030(14) 0.0014(14) 0.0022(14)
C8 0.0210(19) 0.0168(18) 0.0125(19) 0.0030(15) 0.0028(15) 0.0045(14)
O8A 0.043(4) 0.071(6) 0.062(5) 0.005(5) 0.023(4) 0.011(4)
O8B 0.040(4) 0.055(4) 0.045(4) -0.003(4) 0.015(3) -0.008(4)
O9 0.173(12) 0.168(11) 0.174(12) -0.033(9) -0.015(9) -0.104(10)

loop_
_atom_type_symbol
_atom_type_description
_atom_type_scat_dispersion_real
_atom_type_scat_dispersion_imag
_atom_type_scat_source
C C 0.0033 0.0016 'International Tables Vol C Tables 4.2.6.8 and 6.1.1.4'
H H 0.0000 0.0000 'International Tables Vol C Tables 4.2.6.8 and 6.1.1.4'
N N 0.0061 0.0033 'International Tables Vol C Tables 4.2.6.8 and 6.1.1.4'
O O 0.0106 0.0060 'International Tables Vol C Tables 4.2.6.8 and 6.1.1.4'
Fe Fe 0.3463 0.8444 'International Tables Vol C Tables 4.2.6.8 and 6.1.1.4'
W W -0.8490 6.8722 'International Tables Vol C Tables 4.2.6.8 and 6.1.1.4'

loop_
_geom_angle_atom_site_label_1
_geom_angle_atom_site_label_2
_geom_angle_atom_site_label_3
_geom_angle
_geom_angle_site_symmetry_1
_geom_angle_site_symmetry_3
_geom_angle_publ_flag
C2 W1 C2 137.56(16) 2_655 . ?
C2 W1 C3 70.69(12) 2_655 . ?
C2 W1 C3 76.96(12) . . ?
C2 W1 C3 76.96(12) 2_655 2_655 ?
C2 W1 C3 70.69(12) . 2_655 ?
C3 W1 C3 79.56(17) . 2_655 ?
C2 W1 C4 76.04(12) 2_655 2_655 ?
C2 W1 C4 118.39(12) . 2_655 ?
C3 W1 C4 141.09(12) . 2_655 ?
C3 W1 C4 73.70(12) 2_655 2_655 ?
C2 W1 C4 118.39(12) 2_655 . ?
C2 W1 C4 76.04(12) . . ?
C3 W1 C4 73.70(12) . . ?
C3 W1 C4 141.08(12) 2_655 . ?
C4 W1 C4 142.24(17) 2_655 . ?
C2 W1 C1 143.33(12) 2_655 . ?
C2 W1 C1 75.99(12) . . ?
C3 W1 C1 144.60(12) . . ?
C3 W1 C1 111.95(12) 2_655 . ?
C4 W1 C1 73.05(12) 2_655 . ?
C4 W1 C1 77.93(12) . . ?
C2 W1 C1 75.99(12) 2_655 2_655 ?
C2 W1 C1 143.33(12) . 2_655 ?
C3 W1 C1 111.95(12) . 2_655 ?
C3 W1 C1 144.60(12) 2_655 2_655 ?
C4 W1 C1 77.93(12) 2_655 2_655 ?
C4 W1 C1 73.05(12) . 2_655 ?
C1 W1 C1 78.66(17) . 2_655 ?
O1 Fe02 N2 87.75(10) . 5_666 ?
O1 Fe02 O4 91.14(10) . . ?
N2 Fe02 O4 175.82(10) 5_666 . ?
O1 Fe02 N1 89.88(10) . . ?
N2 Fe02 N1 94.76(10) 5_666 . ?
O4 Fe02 N1 89.26(10) . . ?
O1 Fe02 O2 175.44(9) . 3_545 ?
N2 Fe02 O2 90.09(10) 5_666 3_545 ?
O4 Fe02 O2 90.73(10) . 3_545 ?
N1 Fe02 O2 94.30(10) . 3_545 ?
O1 Fe02 O3 93.36(9) . . ?
N2 Fe02 O3 89.85(10) 5_666 . ?
O4 Fe02 O3 86.19(9) . . ?
N1 Fe02 O3 174.47(10) . . ?
O2 Fe02 O3 82.62(9) 3_545 . ?
N5 O1 Fe02 113.47(18) . . ?
Fe02 O3 H3A 121(2) . . ?
Fe02 O3 H3B 132(2) . . ?
H3A O3 H3B 106(3) . . ?
N6 O2 Fe02 116.98(17) . 3_455 ?
Fe02 O4 H4A 116(2) . . ?
Fe02 O4 H4B 127(2) . . ?
H4A O4 H4B 107(3) . . ?
C2 N2 Fe02 177.7(3) . 5_666 ?
C1 N1 Fe02 175.7(3) . . ?
H7A O7 H7B 108(3) . . ?
H6A O6 H6B 107(3) . . ?
N1 C1 W1 176.3(3) . . ?
H5A O5 H5B 107(3) . . ?
N2 C2 W1 175.4(3) . . ?
O1 N5 C9 119.1(3) . . ?
O1 N5 C5 119.1(3) . . ?
C9 N5 C5 121.8(3) . . ?
N3 C3 W1 176.5(3) . . ?
N4 C4 W1 177.0(3) . . ?
C13 N6 C12 121.7(3) . . ?
C13 N6 O2 119.2(3) . . ?
C12 N6 O2 119.1(3) . . ?
N6 C12 C11 119.9(3) . . ?
N6 C12 H12 120.0 . . ?
C11 C12 H12 120.0 . . ?
N6 C13 C14 119.8(3) . . ?
N6 C13 H13 120.1 . . ?
C14 C13 H13 120.1 . . ?
C12 C11 C10 120.4(3) . . ?
C12 C11 H11 119.8 . . ?
C10 C11 H11 119.8 . . ?
N5 C5 C6 119.6(3) . . ?
N5 C5 H5 120.2 . . ?
C6 C5 H5 120.2 . . ?
C5 C6 C7 120.3(3) . . ?
C5 C6 H6 119.8 . . ?
C7 C6 H6 119.8 . . ?
N5 C9 C8 120.0(3) . . ?
N5 C9 H9 120.0 . . ?
C8 C9 H9 120.0 . . ?
C11 C10 C14 118.1(3) . . ?
C11 C10 C7 120.0(3) . . ?
C14 C10 C7 121.9(3) . . ?
C8 C7 C6 117.7(3) . . ?
C8 C7 C10 121.2(3) . . ?
C6 C7 C10 121.0(3) . . ?
C13 C14 C10 120.0(3) . . ?
C13 C14 H14 120.0 . . ?
C10 C14 H14 120.0 . . ?
C9 C8 C7 120.4(3) . . ?
C9 C8 H8 119.8 . . ?
C7 C8 H8 119.8 . . ?

loop_
_geom_bond_atom_site_label_1
_geom_bond_atom_site_label_2
_geom_bond_distance
_geom_bond_site_symmetry_2
_geom_bond_publ_flag
W1 C2 2.144(3) 2_655 ?
W1 C2 2.144(3) . ?
W1 C3 2.159(3) . ?
W1 C3 2.159(3) 2_655 ?
W1 C4 2.161(3) 2_655 ?
W1 C4 2.161(3) . ?
W1 C1 2.163(3) . ?
W1 C1 2.164(3) 2_655 ?
Fe02 O1 2.093(2) . ?
Fe02 N2 2.115(3) 5_666 ?
Fe02 O4 2.117(2) . ?
Fe02 N1 2.119(3) . ?
Fe02 O2 2.140(2) 3_545 ?
Fe02 O3 2.186(2) . ?
O1 N5 1.343(3) . ?
O3 H3A 0.920(18) . ?
O3 H3B 0.916(18) . ?
O2 N6 1.350(3) . ?
O4 H4A 0.918(18) . ?
O4 H4B 0.920(18) . ?
N2 C2 1.155(4) . ?
N1 C1 1.151(4) . ?
O7 H7A 0.929(18) . ?
O7 H7B 0.914(18) . ?
O6 H6A 0.922(19) . ?
O6 H6B 0.938(19) . ?
O5 H5A 0.925(18) . ?
O5 H5B 0.921(18) . ?
N5 C9 1.343(4) . ?
N5 C5 1.345(4) . ?
C3 N3 1.152(4) . ?
C4 N4 1.151(4) . ?
N6 C13 1.342(4) . ?
N6 C12 1.348(4) . ?
C12 C11 1.366(5) . ?
C12 H12 0.9500 . ?
C13 C14 1.376(5) . ?
C13 H13 0.9500 . ?
C11 C10 1.389(5) . ?
C11 H11 0.9500 . ?
C5 C6 1.370(5) . ?
C5 H5 0.9500 . ?
C6 C7 1.397(5) . ?
C6 H6 0.9500 . ?
C9 C8 1.365(5) . ?
C9 H9 0.9500 . ?
C10 C14 1.393(5) . ?
C10 C7 1.478(5) . ?
C7 C8 1.387(5) . ?
C14 H14 0.9500 . ?
C8 H8 0.9500 . ?
